data_1008729
loop_
_publ_author_name
'Averbuch-Pouchot, M T'

_publ_section_title
;
Ca Na2 P4 O12, a new compound in the Ca (P O3)2 - Na P O3 system
;
_journal_coden_ASTM EJSCE5
_journal_name_full
;
European Journal of Solid State Inorganic Chemistry
;
_journal_page_first 15
_journal_page_last 18
_journal_volume 33
_journal_year 1996
_chemical_formula_structural 'Ca Na2 (P O3)4'
_chemical_formula_sum 'Ca Na2 O12 P4'
_chemical_name_systematic 'Calcium disodium tetrakis(phosphate(V))'
_space_group_IT_number 125
_symmetry_cell_setting tetragonal
_symmetry_space_group_name_Hall '-P 4a 2b'
_symmetry_space_group_name_H-M 'P 4/n b m :2'
_cell_angle_alpha 90
_cell_angle_beta 90
_cell_angle_gamma 90
_cell_formula_units_Z 2
_cell_length_a 9.568(4)
_cell_length_b 9.568(4)
_cell_length_c 4.909(2)
_cell_volume 449.4
_refine_ls_R_factor_all 0.036
_cod_original_sg_symbol_H-M 'P 4/n b m Z'
_cod_database_code 1008729

loop_
_symmetry_equiv_pos_as_xyz
x,y,z
-x,1/2+y,z
1/2+x,-y,z
1/2-x,1/2-y,z
-x,-y,-z
x,1/2-y,-z
1/2-x,y,-z
1/2+x,1/2+y,-z
y,x,-z
1/2+y,-x,-z
-y,1/2+x,-z
1/2-y,1/2-x,-z
-y,-x,z
1/2-y,x,z
y,1/2-x,z
1/2+y,1/2+x,z

loop_
_atom_site_label
_atom_site_type_symbol
_atom_site_symmetry_multiplicity
_atom_site_Wyckoff_symbol
_atom_site_fract_x
_atom_site_fract_y
_atom_site_fract_z
_atom_site_occupancy
_atom_site_attached_hydrogens
_atom_site_calc_flag
Ca1 Ca2+ 2 b 0.25 0.25 0.5 1. 0 d
Na1 Na1+ 4 f 0. 0. 0.5 1. 0 d
P1 P5+ 8 k 0.5325(1) 0.25 0. 1. 0 d
O1 O2- 8 m 0.6371(3) 0.3629(3) 0.1286(8) 1. 0 d
O2 O2- 16 n 0.1902(3) 0.0434(3) 0.2326(5) 1. 0 d

loop_
_atom_type_symbol
_atom_type_oxidation_number
Ca2+ 2.000
Na1+ 1.000
P5+ 5.000
O2- -2.000
